data_4344255
loop_
_publ_author_name
'Milligan, W.O.'
'Perkins, H.O.'
'Mullica, D.F.'

_publ_section_title
;
 The structural analysis of Nd K Fe (CN)6 * 4(H2 O)
;
_journal_name_full 'Inorganic and Nuclear Chemistry Letters'
_journal_page_first 1
_journal_page_last 5
_journal_volume 15
_journal_year 1979
_chemical_formula_sum 'C6 H8 Fe K N6 Nd O4'
_chemical_name_systematic 'Nd K (Fe (C N)6) (H2 O)4'
_space_group_IT_number 176
_symmetry_space_group_name_Hall '-P 6c'
_symmetry_space_group_name_H-M 'P 63/m'
_cell_angle_alpha 90
_cell_angle_beta 90
_cell_angle_gamma 120
_cell_formula_units_Z 2
_cell_length_a 7.358
_cell_length_b 7.358
_cell_length_c 13.78
_cell_volume 646.100
_citation_journal_id_ASTM INUCAF
_cod_data_source_file Milligan_INUCAF_1979_442.cif
_cod_data_source_block C6H8Fe1K1N6Nd1O4
_cod_original_cell_volume 646.0995
_cod_original_formula_sum 'C6 H8 Fe1 K1 N6 Nd1 O4'
_cod_database_code 4344255

loop_
_symmetry_equiv_pos_as_xyz
x,y,z
x-y,x,z+1/2
-y,x-y,z
-x,-y,z+1/2
-x+y,-x,z
y,-x+y,z+1/2
-x,-y,-z
-x+y,-x,-z-1/2
y,-x+y,-z
x,y,-z-1/2
x-y,x,-z
-y,x-y,-z-1/2

loop_
_atom_site_label
_atom_site_type_symbol
_atom_site_fract_x
_atom_site_fract_y
_atom_site_fract_z
_atom_site_occupancy
_atom_site_U_iso_or_equiv
C1 C+2 0.0733 0.2388 0.0791 1 0.0
O1 O-2 0.4269 0.3576 0.25 1 0.0
O2 O-2 0.66667 0.33333 0.0893 0.49 0.0
Nd1 Nd+3 0.33333 0.66667 0.25 1 0.0
N1 N-3 0.2657 0.8787 0.1268 1 0.0
Fe1 Fe+2 0 0 0 1 0.0
K1 K+1 0.66667 0.33333 0.0816 0.49 0.0
